data_1549979
loop_
_publ_author_name
'Seidel, R\"udiger W.'

_publ_section_title
;
 Revision of the crystal structure of `bis(glycine) squaric acid'
;
_journal_coeditor_code WM5461
_journal_issue 9
_journal_name_full IUCrData
_journal_page_first x181324
_journal_paper_doi 10.1107/S241431461801324X
_journal_volume 3
_journal_year 2018
_chemical_formula_iupac 'C4 O4, 2C2 H6 N O2'
_chemical_formula_moiety 'C4 O4, 2(C2 H6 N O2)'
_chemical_formula_sum 'C8 H12 N2 O8'
_chemical_formula_weight 264.20
_chemical_name_common 'diglycinium squarate'
_chemical_name_systematic
;
Bis(carboxymethanaminium) 3,4-dioxocyclobut-1-ene-1,2-diolate
;
_space_group_crystal_system monoclinic
_space_group_IT_number 15
_space_group_name_Hall '-C 2yc'
_space_group_name_H-M_alt 'C 1 2/c 1'
_symmetry_space_group_name_Hall '-C 2yc'
_symmetry_space_group_name_H-M 'C 1 2/c 1'
_atom_sites_solution_hydrogens mixed
_atom_sites_solution_primary direct
_atom_sites_solution_secondary difmap
_audit_creation_method SHELXL-2018/3
_cell_angle_alpha 90
_cell_angle_beta 100.259(9)
_cell_angle_gamma 90
_cell_formula_units_Z 8
_cell_length_a 16.8050(16)
_cell_length_b 8.3008(8)
_cell_length_c 15.7976(13)
_cell_measurement_reflns_used 2994
_cell_measurement_temperature 293(2)
_cell_measurement_theta_max 29.3750
_cell_measurement_theta_min 3.6230
_cell_volume 2168.5(3)
_computing_cell_refinement
;
CrysAlisPro (Rigaku OD, 2014)
;
_computing_data_collection
;
CrysAlisPro (Rigaku OD, 2014)
;
_computing_data_reduction
;
CrysAlisPro (Rigaku OD, 2014)
;
_computing_molecular_graphics
;
<i>shelXle</i> (H\"ubschle <i>et al.</i>,  2011) and DIAMOND
(Brandenburg, 2014)
;
_computing_publication_material
;
enCIFer (Allen <i>et al.</i>,  2004) and publCIF (Westrip, 2010)
;
_computing_structure_refinement
;
<i>SHELXL2018/3</i> (Sheldrick, 2015b)
;
_computing_structure_solution
;
<i>SHELXT2018/3</i> (Sheldrick, 2015a)
;
_diffrn_ambient_temperature 293(2)
_diffrn_detector_area_resol_mean 15.9853
_diffrn_measured_fraction_theta_full 0.989
_diffrn_measured_fraction_theta_max 0.852
_diffrn_measurement_device_type 'Rigaku Oxford Diffraction Xcalibur, Sapphire3'
_diffrn_measurement_method '\w scans'
_diffrn_radiation_type MoK\a
_diffrn_radiation_wavelength 0.71073
_diffrn_reflns_av_R_equivalents 0.0355
_diffrn_reflns_av_unetI/netI 0.0306
_diffrn_reflns_limit_h_max 22
_diffrn_reflns_limit_h_min -21
_diffrn_reflns_limit_k_max 11
_diffrn_reflns_limit_k_min -10
_diffrn_reflns_limit_l_max 19
_diffrn_reflns_limit_l_min -21
_diffrn_reflns_number 7067
_diffrn_reflns_theta_full 25.242
_diffrn_reflns_theta_max 29.483
_diffrn_reflns_theta_min 3.642
_diffrn_source 'Enhance (Mo) X-ray Source'
_exptl_absorpt_coefficient_mu 0.147
_exptl_absorpt_correction_T_max 1.00000
_exptl_absorpt_correction_T_min 0.40281
_exptl_absorpt_correction_type multi-scan
_exptl_absorpt_process_details
;
(ABSPACK in CrysAlisPro; Rigaku OD, 2014)
;
_exptl_crystal_colour colourless
_exptl_crystal_density_diffrn 1.619
_exptl_crystal_description prism
_exptl_crystal_F_000 1104
_exptl_crystal_size_max 0.500
_exptl_crystal_size_mid 0.500
_exptl_crystal_size_min 0.500
_refine_diff_density_max 0.352
_refine_diff_density_min -0.280
_refine_ls_extinction_coef 0.0281(16)
_refine_ls_extinction_expression Fc^*^=kFc[1+0.001xFc^2^\l^3^/sin(2\q)]^-1/4^
_refine_ls_extinction_method
;
SHELXL-2018/3 (Sheldrick 2015b)
;
_refine_ls_goodness_of_fit_ref 1.041
_refine_ls_hydrogen_treatment constr
_refine_ls_matrix_type full
_refine_ls_number_parameters 168
_refine_ls_number_reflns 2570
_refine_ls_number_restraints 0
_refine_ls_restrained_S_all 1.041
_refine_ls_R_factor_all 0.0479
_refine_ls_R_factor_gt 0.0426
_refine_ls_shift/su_max 0.001
_refine_ls_shift/su_mean 0.000
_refine_ls_structure_factor_coef Fsqd
_refine_ls_weighting_details 'w=1/[\s^2^(Fo^2^)+(0.0597P)^2^+1.3230P] where P=(Fo^2^+2Fc^2^)/3'
_refine_ls_weighting_scheme calc
_refine_ls_wR_factor_gt 0.1090
_refine_ls_wR_factor_ref 0.1131
_reflns_number_gt 2277
_reflns_number_total 2570
_reflns_threshold_expression 'I > 2\s(I)'
_cod_data_source_file wm5461sup1.cif
_cod_data_source_block I
_cod_database_code 1549979
_shelx_space_group_comment
;
The symmetry employed for this shelxl refinement is uniquely defined
by the following loop, which should always be used as a source of
symmetry information in preference to the above space-group names.
They are only intended as comments.
;
_shelx_estimated_absorpt_t_min 0.930
_shelx_estimated_absorpt_t_max 0.930

loop_
_space_group_symop_operation_xyz
'x, y, z'
'-x, y, -z+1/2'
'x+1/2, y+1/2, z'
'-x+1/2, y+1/2, -z+1/2'
'-x, -y, -z'
'x, -y, z-1/2'
'-x+1/2, -y+1/2, -z'
'x+1/2, -y+1/2, z-1/2'

loop_
_atom_site_type_symbol
_atom_site_label
_atom_site_fract_x
_atom_site_fract_y
_atom_site_fract_z
_atom_site_U_iso_or_equiv
_atom_site_adp_type
_atom_site_calc_flag
_atom_site_occupancy
C C1 0.09201(8) 0.84696(17) -0.03393(8) 0.0264(3) Uani d 1
C C2 0.09470(9) 0.75825(17) 0.04588(8) 0.0277(3) Uani d 1
C C3 0.17481(8) 0.82723(16) 0.07796(8) 0.0232(3) Uani d 1
C C4 0.17066(8) 0.91641(17) -0.00344(8) 0.0245(3) Uani d 1
C C5 0.10057(8) 0.62754(18) 0.28928(9) 0.0274(3) Uani d 1
C C7 0.15012(8) 1.19712(16) 0.15276(8) 0.0244(3) Uani d 1
C C10 0.11860(9) 0.53370(17) 0.37145(8) 0.0295(3) Uani d 1
H H10A 0.071281 0.472052 0.378862 0.035 Uiso calc 1
H H10B 0.162392 0.458753 0.368893 0.035 Uiso calc 1
C C12 0.12634(8) 1.10722(18) 0.22754(8) 0.0269(3) Uani d 1
H H12A 0.100022 1.180301 0.261757 0.032 Uiso calc 1
H H12B 0.088457 1.022138 0.206253 0.032 Uiso calc 1
N N1 0.19877(7) 1.03746(14) 0.28119(7) 0.0270(3) Uani d 1
H H1A 0.218164 0.958976 0.252287 0.041 Uiso calc 1
H H1B 0.185750 0.997609 0.329215 0.041 Uiso calc 1
H H1C 0.236182 1.113628 0.294491 0.041 Uiso calc 1
N N2 0.14146(9) 0.64295(17) 0.44486(8) 0.0361(3) Uani d 1
H H2A 0.154562 0.738718 0.426043 0.054 Uiso calc 1
H H2B 0.183654 0.602342 0.480560 0.054 Uiso calc 1
H H2C 0.100009 0.654023 0.472474 0.054 Uiso calc 1
O O1 0.04871(8) 0.66282(16) 0.07434(7) 0.0471(3) Uani d 1
O O2 0.04301(7) 0.85940(16) -0.10400(6) 0.0408(3) Uani d 1
O O3 0.21416(7) 1.01203(14) -0.03532(6) 0.0353(3) Uani d 1
O O4 0.22470(6) 0.81538(12) 0.14578(6) 0.0297(3) Uani d 1
O O6 0.09122(6) 1.24195(15) 0.09348(6) 0.0366(3) Uani d 1
H H6 0.048364 1.209417 0.105110 0.055 Uiso calc 1
O O9 0.09184(8) 0.53179(14) 0.22230(7) 0.0443(3) Uani d 1
H H9 0.080061 0.585235 0.178194 0.066 Uiso calc 1
O O10 0.09541(7) 0.77080(13) 0.28753(7) 0.0392(3) Uani d 1
O O11 0.22034(6) 1.22618(15) 0.15001(7) 0.0370(3) Uani d 1

loop_
_atom_site_aniso_label
_atom_site_aniso_U_11
_atom_site_aniso_U_22
_atom_site_aniso_U_33
_atom_site_aniso_U_12
_atom_site_aniso_U_13
_atom_site_aniso_U_23
C1 0.0260(6) 0.0325(7) 0.0201(6) -0.0021(6) 0.0021(5) 0.0027(5)
C2 0.0307(7) 0.0320(7) 0.0188(6) -0.0057(6) 0.0003(5) 0.0025(5)
C3 0.0262(6) 0.0241(6) 0.0186(6) -0.0007(5) 0.0022(5) -0.0012(4)
C4 0.0274(6) 0.0275(7) 0.0182(6) -0.0015(5) 0.0028(5) -0.0003(5)
C5 0.0206(6) 0.0319(7) 0.0284(6) -0.0028(6) 0.0006(5) 0.0048(5)
C7 0.0277(6) 0.0255(6) 0.0200(6) -0.0034(5) 0.0040(5) 0.0002(5)
C10 0.0318(7) 0.0288(7) 0.0262(7) 0.0038(6) 0.0006(5) 0.0017(5)
C12 0.0263(6) 0.0312(7) 0.0231(6) 0.0006(6) 0.0041(5) 0.0054(5)
N1 0.0319(6) 0.0274(6) 0.0201(5) -0.0015(5) 0.0000(4) 0.0018(4)
N2 0.0432(7) 0.0391(7) 0.0257(6) 0.0067(6) 0.0057(5) -0.0018(5)
O1 0.0467(7) 0.0612(8) 0.0289(6) -0.0282(6) -0.0053(5) 0.0161(5)
O2 0.0312(5) 0.0648(8) 0.0226(5) -0.0073(5) -0.0052(4) 0.0123(5)
O3 0.0364(6) 0.0446(6) 0.0238(5) -0.0150(5) 0.0024(4) 0.0059(4)
O4 0.0319(5) 0.0332(5) 0.0207(4) -0.0029(4) -0.0049(4) 0.0019(4)
O6 0.0310(5) 0.0514(7) 0.0252(5) -0.0043(5) -0.0005(4) 0.0130(4)
O9 0.0659(8) 0.0400(6) 0.0237(5) -0.0044(6) -0.0012(5) 0.0027(4)
O10 0.0407(6) 0.0306(6) 0.0427(6) -0.0029(5) -0.0025(5) 0.0086(5)
O11 0.0291(5) 0.0470(7) 0.0350(6) -0.0088(5) 0.0064(4) 0.0080(5)

loop_
_atom_type_symbol
_atom_type_description
_atom_type_scat_dispersion_real
_atom_type_scat_dispersion_imag
_atom_type_scat_source
C C 0.0033 0.0016 'International Tables Vol C Tables 4.2.6.8 and 6.1.1.4'
H H 0.0000 0.0000 'International Tables Vol C Tables 4.2.6.8 and 6.1.1.4'
N N 0.0061 0.0033 'International Tables Vol C Tables 4.2.6.8 and 6.1.1.4'
O O 0.0106 0.0060 'International Tables Vol C Tables 4.2.6.8 and 6.1.1.4'

loop_
_geom_angle_atom_site_label_1
_geom_angle_atom_site_label_2
_geom_angle_atom_site_label_3
_geom_angle
O2 C1 C4 132.55(13)
O2 C1 C2 135.85(13)
C4 C1 C2 91.59(10)
O1 C2 C1 135.23(13)
O1 C2 C3 135.53(12)
C1 C2 C3 89.24(11)
O4 C3 C2 134.77(12)
O4 C3 C4 135.42(13)
C2 C3 C4 89.81(10)
O3 C4 C1 133.50(12)
O3 C4 C3 137.14(12)
C1 C4 C3 89.35(10)
O10 C5 O9 126.08(13)
O10 C5 C10 122.79(13)
O9 C5 C10 111.13(12)
O11 C7 O6 122.84(12)
O11 C7 C12 121.40(12)
O6 C7 C12 115.75(12)
N2 C10 C5 110.32(12)
N2 C10 H10A 109.6
C5 C10 H10A 109.6
N2 C10 H10B 109.6
C5 C10 H10B 109.6
H10A C10 H10B 108.1
N1 C12 C7 109.74(11)
N1 C12 H12A 109.7
C7 C12 H12A 109.7
N1 C12 H12B 109.7
C7 C12 H12B 109.7
H12A C12 H12B 108.2
C12 N1 H1A 109.5
C12 N1 H1B 109.5
H1A N1 H1B 109.5
C12 N1 H1C 109.5
H1A N1 H1C 109.5
H1B N1 H1C 109.5
C10 N2 H2A 109.5
C10 N2 H2B 109.5
H2A N2 H2B 109.5
C10 N2 H2C 109.5
H2A N2 H2C 109.5
H2B N2 H2C 109.5
C7 O6 H6 109.5
C5 O9 H9 109.5

loop_
_geom_bond_atom_site_label_1
_geom_bond_atom_site_label_2
_geom_bond_distance
C1 O2 1.2608(16)
C1 C4 1.4437(18)
C1 C2 1.4538(18)
C2 O1 1.2453(18)
C2 C3 1.4676(18)
C3 O4 1.2413(15)
C3 C4 1.4746(17)
C4 O3 1.2447(17)
C5 O10 1.1923(18)
C5 O9 1.3106(18)
C5 C10 1.4979(18)
C7 O11 1.2126(17)
C7 O6 1.2904(16)
C7 C12 1.5101(18)
C10 N2 1.4684(18)
C10 H10A 0.9700
C10 H10B 0.9700
C12 N1 1.4724(16)
C12 H12A 0.9700
C12 H12B 0.9700
N1 H1A 0.8900
N1 H1B 0.8900
N1 H1C 0.8900
N2 H2A 0.8900
N2 H2B 0.8900
N2 H2C 0.8900
O6 H6 0.8200
O9 H9 0.8200

loop_
_geom_hbond_atom_site_label_D
_geom_hbond_atom_site_label_H
_geom_hbond_atom_site_label_A
_geom_hbond_site_symmetry_A
_geom_hbond_distance_DH
_geom_hbond_distance_HA
_geom_hbond_distance_DA
_geom_hbond_angle_DHA
_geom_hbond_publ_flag
N1 H1A O4 . 0.89 2.08 2.9148(15) 155.6 yes
N1 H1A O11 4_545 0.89 2.57 3.0297(16) 112.8 yes
N1 H1B O3 6_576 0.89 2.11 2.8933(15) 146.4 yes
N1 H1C O4 4 0.89 1.98 2.7890(15) 151.1 yes
N2 H2A O3 6_576 0.89 2.33 3.1075(19) 145.6 yes
N2 H2A O11 4_545 0.89 2.60 3.0591(18) 112.8 yes
N2 H2B O3 4_545 0.89 1.93 2.8064(17) 167.3 yes
N2 H2C O1 2 0.89 2.48 3.1602(18) 133.8 yes
N2 H2C O6 6_576 0.89 2.13 2.8007(16) 131.9 yes
O6 H6 O2 5_575 0.82 1.64 2.4406(16) 166.6 yes
O9 H9 O1 . 0.82 1.75 2.5629(15) 168.6 yes

loop_
_geom_torsion_atom_site_label_1
_geom_torsion_atom_site_label_2
_geom_torsion_atom_site_label_3
_geom_torsion_atom_site_label_4
_geom_torsion
O2 C1 C2 O1 -0.9(3)
C4 C1 C2 O1 -179.47(19)
O2 C1 C2 C3 178.46(18)
C4 C1 C2 C3 -0.14(11)
O1 C2 C3 O4 -0.9(3)
C1 C2 C3 O4 179.79(16)
O1 C2 C3 C4 179.5(2)
C1 C2 C3 C4 0.14(11)
O2 C1 C4 O3 1.7(3)
C2 C1 C4 O3 -179.66(17)
O2 C1 C4 C3 -178.53(17)
C2 C1 C4 C3 0.14(11)
O4 C3 C4 O3 0.0(3)
C2 C3 C4 O3 179.65(18)
O4 C3 C4 C1 -179.79(16)
C2 C3 C4 C1 -0.14(11)
O10 C5 C10 N2 -9.3(2)
O9 C5 C10 N2 170.58(12)
O11 C7 C12 N1 -11.53(19)
O6 C7 C12 N1 169.34(12)

_cod_database_fobs_code 1549979
